data_4064850
loop_
_publ_author_name
'Behrle, Andrew C.'
'Schmidt, Joseph A. R.'

_publ_section_title
;
 Synthesis and Reactivity of Homoleptic
 \a-MetalatedN,N-Dimethylbenzylamine Rare-Earth-Metal Complexes
;
_journal_issue 15
_journal_name_full Organometallics
_journal_page_first 3915
_journal_paper_doi 10.1021/om200363z
_journal_volume 30
_journal_year 2011
_chemical_formula_moiety 'C27 H36 Gd N3'
_chemical_formula_sum 'C27 H36 Gd N3'
_chemical_formula_weight 559.84
_chemical_name_systematic
; 
 ? 
;
_space_group_IT_number 14
_symmetry_cell_setting monoclinic
_symmetry_Int_Tables_number 14
_symmetry_space_group_name_Hall '-P 2ybc'
_symmetry_space_group_name_H-M 'P 1 21/c 1'
_atom_sites_solution_hydrogens geom
_atom_sites_solution_primary direct
_atom_sites_solution_secondary difmap
_audit_creation_method SHELXL-97
_cell_angle_alpha 90.00
_cell_angle_beta 93.2413(11)
_cell_angle_gamma 90.00
_cell_formula_units_Z 4
_cell_length_a 14.9873(8)
_cell_length_b 9.8170(5)
_cell_length_c 16.9075(9)
_cell_measurement_reflns_used 6995
_cell_measurement_temperature 140(2)
_cell_measurement_theta_max 28.28
_cell_measurement_theta_min 2.40
_cell_volume 2483.6(2)
_computing_cell_refinement 'Bruker SAINT v6.22'
_computing_data_collection 'Bruker SMART v5.625'
_computing_data_reduction 'Bruker SAINT v6.22'
_computing_molecular_graphics 'Bruker SHELXTL'
_computing_publication_material 'Bruker SHELXTL'
_computing_structure_refinement 'SHELXL-97 (Sheldrick, 1997)'
_computing_structure_solution 'SHELXS-97 (Sheldrick, 1990)'
_diffrn_ambient_temperature 140(2)
_diffrn_measured_fraction_theta_full 0.999
_diffrn_measured_fraction_theta_max 0.999
_diffrn_measurement_device_type 'SMART CCD'
_diffrn_measurement_method \w-scan
_diffrn_radiation_monochromator graphite
_diffrn_radiation_source 'fine-focus sealed tube'
_diffrn_radiation_type MoK\a
_diffrn_radiation_wavelength 0.71073
_diffrn_reflns_av_R_equivalents 0.0435
_diffrn_reflns_av_sigmaI/netI 0.0336
_diffrn_reflns_limit_h_max 19
_diffrn_reflns_limit_h_min -19
_diffrn_reflns_limit_k_max 13
_diffrn_reflns_limit_k_min -13
_diffrn_reflns_limit_l_max 22
_diffrn_reflns_limit_l_min -22
_diffrn_reflns_number 27011
_diffrn_reflns_theta_full 28.30
_diffrn_reflns_theta_max 28.30
_diffrn_reflns_theta_min 1.36
_exptl_absorpt_coefficient_mu 2.688
_exptl_absorpt_correction_T_max 1.000
_exptl_absorpt_correction_T_min 0.739
_exptl_absorpt_correction_type empirical
_exptl_absorpt_process_details SADABS
_exptl_crystal_colour orange
_exptl_crystal_density_diffrn 1.497
_exptl_crystal_density_method 'not measured'
_exptl_crystal_description tablet
_exptl_crystal_F_000 1132
_exptl_crystal_size_max 0.30
_exptl_crystal_size_mid 0.20
_exptl_crystal_size_min 0.10
_refine_diff_density_max 1.180
_refine_diff_density_min -1.579
_refine_diff_density_rms 0.125
_refine_ls_extinction_method none
_refine_ls_goodness_of_fit_ref 1.088
_refine_ls_hydrogen_treatment constr
_refine_ls_matrix_type full
_refine_ls_number_parameters 280
_refine_ls_number_reflns 6156
_refine_ls_number_restraints 0
_refine_ls_restrained_S_all 1.088
_refine_ls_R_factor_all 0.0307
_refine_ls_R_factor_gt 0.0275
_refine_ls_shift/su_max 0.001
_refine_ls_shift/su_mean 0.000
_refine_ls_structure_factor_coef Fsqd
_refine_ls_weighting_details 'calc w=1/[\s^2^(Fo^2^)+(0.0311P)^2^+4.4628P] where P=(Fo^2^+2Fc^2^)/3'
_refine_ls_weighting_scheme calc
_refine_ls_wR_factor_gt 0.0709
_refine_ls_wR_factor_ref 0.0728
_reflns_number_gt 5619
_reflns_number_total 6156
_reflns_threshold_expression >2sigma(I)
_cod_data_source_file om200363z_si_003.cif
_cod_data_source_block alpha_Gd(DMBA)3_(6)
_cod_original_sg_symbol_H-M P2(1)/c
_cod_database_code 4064850

loop_
_symmetry_equiv_pos_as_xyz
'x, y, z'
'-x, y+1/2, -z+1/2'
'-x, -y, -z'
'x, -y-1/2, z-1/2'

loop_
_atom_site_label
_atom_site_type_symbol
_atom_site_fract_x
_atom_site_fract_y
_atom_site_fract_z
_atom_site_U_iso_or_equiv
_atom_site_adp_type
_atom_site_occupancy
_atom_site_symmetry_multiplicity
_atom_site_calc_flag
_atom_site_refinement_flags
Gd1 Gd 0.233422(8) 0.450658(12) 0.213914(7) 0.01237(5) Uani 1 1 d .
N1 N 0.07988(16) 0.5027(3) 0.15281(14) 0.0176(5) Uani 1 1 d .
N2 N 0.21556(16) 0.1989(3) 0.19779(15) 0.0185(5) Uani 1 1 d .
N3 N 0.31162(16) 0.4961(3) 0.08756(14) 0.0171(5) Uani 1 1 d .
C1 C 0.06516(19) 0.4642(3) 0.23468(17) 0.0175(5) Uani 1 1 d .
H1A H 0.0320 0.3781 0.2447 0.021 Uiso 1 1 calc R
C2 C 0.09161(18) 0.5477(3) 0.29963(17) 0.0165(5) Uani 1 1 d .
C3 C 0.15562(18) 0.6566(3) 0.29778(17) 0.0182(5) Uani 1 1 d .
H3A H 0.1761 0.6858 0.2484 0.022 Uiso 1 1 calc R
C4 C 0.1881(2) 0.7200(3) 0.36779(19) 0.0225(6) Uani 1 1 d .
H4A H 0.2323 0.7891 0.3652 0.027 Uiso 1 1 calc R
C5 C 0.1575(2) 0.6845(3) 0.44021(18) 0.0236(6) Uani 1 1 d .
H5A H 0.1797 0.7291 0.4872 0.028 Uiso 1 1 calc R
C6 C 0.0927(2) 0.5811(3) 0.44354(18) 0.0215(6) Uani 1 1 d .
H6A H 0.0707 0.5565 0.4932 0.026 Uiso 1 1 calc R
C7 C 0.06091(19) 0.5153(3) 0.37611(18) 0.0198(6) Uani 1 1 d .
H7A H 0.0171 0.4461 0.3803 0.024 Uiso 1 1 calc R
C8 C 0.0425(2) 0.6359(3) 0.12829(18) 0.0254(6) Uani 1 1 d .
H8A H -0.0188 0.6237 0.1061 0.038 Uiso 1 1 calc R
H8B H 0.0791 0.6761 0.0881 0.038 Uiso 1 1 calc R
H8C H 0.0423 0.6965 0.1744 0.038 Uiso 1 1 calc R
C9 C 0.0392(2) 0.3971(4) 0.10017(19) 0.0262(6) Uani 1 1 d .
H9A H -0.0199 0.4276 0.0796 0.039 Uiso 1 1 calc R
H9B H 0.0331 0.3123 0.1300 0.039 Uiso 1 1 calc R
H9C H 0.0775 0.3811 0.0559 0.039 Uiso 1 1 calc R
C10 C 0.30744(18) 0.2191(3) 0.22898(17) 0.0174(5) Uani 1 1 d .
H10A H 0.3580 0.1954 0.1954 0.021 Uiso 1 1 calc R
C11 C 0.32565(18) 0.2594(3) 0.30845(17) 0.0174(5) Uani 1 1 d .
C12 C 0.26367(19) 0.3243(3) 0.35699(16) 0.0181(5) Uani 1 1 d .
H12A H 0.2023 0.3284 0.3396 0.022 Uiso 1 1 calc R
C13 C 0.2915(2) 0.3821(3) 0.42972(18) 0.0223(6) Uani 1 1 d .
H13A H 0.2490 0.4283 0.4596 0.027 Uiso 1 1 calc R
C14 C 0.3787(2) 0.3740(3) 0.45940(18) 0.0261(6) Uani 1 1 d .
H14A H 0.3966 0.4130 0.5092 0.031 Uiso 1 1 calc R
C15 C 0.4407(2) 0.3059(3) 0.41353(19) 0.0252(6) Uani 1 1 d .
H15A H 0.5009 0.2973 0.4335 0.030 Uiso 1 1 calc R
C16 C 0.41610(19) 0.2523(3) 0.34131(18) 0.0214(6) Uani 1 1 d .
H16A H 0.4601 0.2089 0.3117 0.026 Uiso 1 1 calc R
C17 C 0.2171(2) 0.1544(3) 0.11465(18) 0.0251(6) Uani 1 1 d .
H17A H 0.2096 0.0553 0.1118 0.038 Uiso 1 1 calc R
H17B H 0.2743 0.1797 0.0935 0.038 Uiso 1 1 calc R
H17C H 0.1682 0.1985 0.0833 0.038 Uiso 1 1 calc R
C18 C 0.1633(2) 0.0983(3) 0.2416(2) 0.0266(6) Uani 1 1 d .
H18A H 0.1714 0.0074 0.2191 0.040 Uiso 1 1 calc R
H18B H 0.0999 0.1229 0.2369 0.040 Uiso 1 1 calc R
H18C H 0.1843 0.0982 0.2975 0.040 Uiso 1 1 calc R
C19 C 0.29697(18) 0.6280(3) 0.12423(17) 0.0179(5) Uani 1 1 d .
H19A H 0.2562 0.6957 0.0967 0.021 Uiso 1 1 calc R
C20 C 0.34955(18) 0.6673(3) 0.19318(17) 0.0166(5) Uani 1 1 d .
C21 C 0.39446(19) 0.5748(3) 0.24639(18) 0.0189(6) Uani 1 1 d .
H21A H 0.3989 0.4815 0.2322 0.023 Uiso 1 1 calc R
C22 C 0.4325(2) 0.6196(3) 0.31990(19) 0.0252(6) Uani 1 1 d .
H22A H 0.4615 0.5557 0.3548 0.030 Uiso 1 1 calc R
C23 C 0.4284(2) 0.7546(4) 0.3422(2) 0.0308(7) Uani 1 1 d .
H23A H 0.4529 0.7834 0.3925 0.037 Uiso 1 1 calc R
C24 C 0.3873(2) 0.8483(3) 0.2892(2) 0.0279(7) Uani 1 1 d .
H24A H 0.3859 0.9419 0.3032 0.034 Uiso 1 1 calc R
C25 C 0.3493(2) 0.8072(3) 0.21802(19) 0.0227(6) Uani 1 1 d .
H25A H 0.3218 0.8733 0.1837 0.027 Uiso 1 1 calc R
C26 C 0.4036(2) 0.4719(3) 0.0650(2) 0.0266(7) Uani 1 1 d .
H26A H 0.4099 0.5034 0.0106 0.040 Uiso 1 1 calc R
H26B H 0.4169 0.3743 0.0684 0.040 Uiso 1 1 calc R
H26C H 0.4454 0.5220 0.1010 0.040 Uiso 1 1 calc R
C27 C 0.2526(2) 0.4827(3) 0.01534(18) 0.0238(6) Uani 1 1 d .
H27A H 0.2867 0.5020 -0.0312 0.036 Uiso 1 1 calc R
H27B H 0.2031 0.5475 0.0174 0.036 Uiso 1 1 calc R
H27C H 0.2289 0.3898 0.0117 0.036 Uiso 1 1 calc R

loop_
_atom_site_aniso_label
_atom_site_aniso_U_11
_atom_site_aniso_U_22
_atom_site_aniso_U_33
_atom_site_aniso_U_23
_atom_site_aniso_U_13
_atom_site_aniso_U_12
Gd1 0.01069(7) 0.01284(8) 0.01362(8) 0.00035(4) 0.00110(5) 0.00037(4)
N1 0.0155(11) 0.0202(12) 0.0169(11) -0.0019(9) -0.0011(9) 0.0005(9)
N2 0.0173(11) 0.0182(11) 0.0202(12) 0.0004(9) 0.0031(9) 0.0002(9)
N3 0.0178(11) 0.0169(11) 0.0168(11) 0.0009(9) 0.0034(9) 0.0028(9)
C1 0.0137(12) 0.0195(13) 0.0192(13) -0.0004(10) 0.0007(10) -0.0007(10)
C2 0.0125(12) 0.0175(13) 0.0196(14) -0.0013(10) 0.0012(10) 0.0033(9)
C3 0.0160(12) 0.0178(13) 0.0210(13) -0.0009(11) 0.0034(10) 0.0017(10)
C4 0.0188(13) 0.0193(14) 0.0294(16) -0.0062(11) 0.0015(11) -0.0006(11)
C5 0.0204(14) 0.0282(16) 0.0221(14) -0.0087(12) 0.0001(11) 0.0007(11)
C6 0.0200(14) 0.0271(15) 0.0179(14) -0.0020(11) 0.0046(11) 0.0019(12)
C7 0.0158(13) 0.0216(14) 0.0223(14) -0.0018(11) 0.0045(11) -0.0006(11)
C8 0.0236(14) 0.0306(16) 0.0216(14) 0.0041(12) -0.0024(11) 0.0073(12)
C9 0.0226(15) 0.0340(17) 0.0212(15) -0.0057(13) -0.0047(12) -0.0028(13)
C10 0.0155(12) 0.0164(13) 0.0207(14) 0.0023(10) 0.0048(10) 0.0018(10)
C11 0.0180(13) 0.0144(12) 0.0202(13) 0.0053(10) 0.0031(10) 0.0018(10)
C12 0.0165(12) 0.0192(13) 0.0186(13) 0.0057(10) 0.0016(10) 0.0037(10)
C13 0.0261(15) 0.0208(14) 0.0203(14) 0.0058(11) 0.0052(11) 0.0053(11)
C14 0.0308(16) 0.0276(16) 0.0193(14) 0.0029(12) -0.0034(12) 0.0001(13)
C15 0.0198(14) 0.0262(15) 0.0287(16) 0.0076(12) -0.0050(12) 0.0019(12)
C16 0.0164(13) 0.0211(14) 0.0270(15) 0.0073(12) 0.0031(11) 0.0061(11)
C17 0.0322(16) 0.0194(14) 0.0238(15) -0.0046(12) 0.0022(12) 0.0008(12)
C18 0.0253(15) 0.0222(15) 0.0330(17) -0.0007(13) 0.0078(13) -0.0072(12)
C19 0.0169(12) 0.0163(13) 0.0204(13) 0.0017(10) 0.0004(10) 0.0038(10)
C20 0.0127(12) 0.0168(13) 0.0207(13) 0.0014(10) 0.0036(10) -0.0018(10)
C21 0.0154(13) 0.0161(13) 0.0252(15) 0.0032(11) 0.0009(11) -0.0039(10)
C22 0.0211(14) 0.0289(16) 0.0252(15) 0.0057(12) -0.0029(12) -0.0094(12)
C23 0.0320(17) 0.0328(17) 0.0270(16) -0.0023(13) -0.0041(13) -0.0157(14)
C24 0.0275(15) 0.0207(15) 0.0360(17) -0.0034(13) 0.0053(13) -0.0088(12)
C25 0.0210(14) 0.0161(13) 0.0312(16) 0.0016(11) 0.0037(12) -0.0013(11)
C26 0.0218(15) 0.0297(16) 0.0288(16) -0.0026(13) 0.0054(12) 0.0047(12)
C27 0.0281(16) 0.0246(15) 0.0185(14) 0.0009(11) 0.0012(12) 0.0002(12)

loop_
_atom_type_symbol
_atom_type_description
_atom_type_scat_dispersion_real
_atom_type_scat_dispersion_imag
_atom_type_scat_source
C C 0.0033 0.0016 'International Tables Vol C Tables 4.2.6.8 and 6.1.1.4'
H H 0.0000 0.0000 'International Tables Vol C Tables 4.2.6.8 and 6.1.1.4'
N N 0.0061 0.0033 'International Tables Vol C Tables 4.2.6.8 and 6.1.1.4'
Gd Gd -0.1653 3.9035 'International Tables Vol C Tables 4.2.6.8 and 6.1.1.4'

loop_
_geom_angle_atom_site_label_1
_geom_angle_atom_site_label_2
_geom_angle_atom_site_label_3
_geom_angle
N2 Gd1 N1 93.78(8)
N2 Gd1 C19 131.05(8)
N1 Gd1 C19 88.91(8)
N2 Gd1 N3 97.70(8)
N1 Gd1 N3 94.24(8)
C19 Gd1 N3 33.46(8)
N2 Gd1 C10 33.70(8)
N1 Gd1 C10 127.35(9)
C19 Gd1 C10 119.98(9)
N3 Gd1 C10 91.26(8)
N2 Gd1 C1 88.06(8)
N1 Gd1 C1 33.40(8)
C19 Gd1 C1 116.87(9)
N3 Gd1 C1 127.63(8)
C10 Gd1 C1 117.38(9)
N2 Gd1 C21 123.44(8)
N1 Gd1 C21 140.15(8)
C19 Gd1 C21 56.99(9)
N3 Gd1 C21 69.23(8)
C10 Gd1 C21 90.18(9)
C1 Gd1 C21 144.33(9)
N2 Gd1 C12 70.07(8)
N1 Gd1 C12 123.81(8)
C19 Gd1 C12 142.51(9)
N3 Gd1 C12 139.87(8)
C10 Gd1 C12 56.95(9)
C1 Gd1 C12 91.00(9)
C21 Gd1 C12 85.65(9)
N2 Gd1 C3 137.17(8)
N1 Gd1 C3 70.15(8)
C19 Gd1 C3 89.33(9)
N3 Gd1 C3 122.16(8)
C10 Gd1 C3 143.00(9)
C1 Gd1 C3 56.38(9)
C21 Gd1 C3 87.95(9)
C12 Gd1 C3 86.07(8)
N2 Gd1 C11 56.07(8)
N1 Gd1 C11 141.67(8)
C19 Gd1 C11 128.10(8)
N3 Gd1 C11 111.39(8)
C10 Gd1 C11 30.35(9)
C1 Gd1 C11 114.58(8)
C21 Gd1 C11 77.35(8)
C12 Gd1 C11 29.92(8)
C3 Gd1 C11 114.14(8)
N2 Gd1 C20 143.70(8)
N1 Gd1 C20 110.89(8)
C19 Gd1 C20 30.60(8)
N3 Gd1 C20 55.72(8)
C10 Gd1 C20 115.12(8)
C1 Gd1 C20 127.11(8)
C21 Gd1 C20 29.84(8)
C12 Gd1 C20 112.62(8)
C3 Gd1 C20 77.92(8)
C11 Gd1 C20 107.11(8)
N2 Gd1 C2 108.21(8)
N1 Gd1 C2 56.11(8)
C19 Gd1 C2 113.45(8)
N3 Gd1 C2 140.87(8)
C10 Gd1 C2 126.31(8)
C1 Gd1 C2 29.98(8)
C21 Gd1 C2 115.54(9)
C12 Gd1 C2 77.85(8)
C3 Gd1 C2 29.91(8)
C11 Gd1 C2 107.37(8)
C20 Gd1 C2 107.64(8)
C1 N1 C8 114.8(2)
C1 N1 C9 108.1(2)
C8 N1 C9 108.5(2)
C1 N1 Gd1 75.12(15)
C8 N1 Gd1 128.24(19)
C9 N1 Gd1 116.17(19)
C10 N2 C17 108.7(2)
C10 N2 C18 115.1(2)
C17 N2 C18 108.4(2)
C10 N2 Gd1 74.51(15)
C17 N2 Gd1 112.95(18)
C18 N2 Gd1 131.30(19)
C19 N3 C26 114.8(2)
C19 N3 C27 109.5(2)
C26 N3 C27 107.3(2)
C19 N3 Gd1 73.13(14)
C26 N3 Gd1 132.51(19)
C27 N3 Gd1 113.52(18)
C2 C1 N1 122.4(2)
C2 C1 Gd1 84.35(17)
N1 C1 Gd1 71.49(14)
C1 C2 C7 119.0(3)
C1 C2 C3 125.0(3)
C7 C2 C3 115.7(3)
C1 C2 Gd1 65.67(15)
C7 C2 Gd1 133.03(19)
C3 C2 Gd1 73.46(15)
C4 C3 C2 120.9(3)
C4 C3 Gd1 128.5(2)
C2 C3 Gd1 76.64(16)
C5 C4 C3 121.4(3)
C4 C5 C6 118.9(3)
C7 C6 C5 120.9(3)
C6 C7 C2 122.1(3)
C11 C10 N2 120.6(2)
C11 C10 Gd1 84.53(16)
N2 C10 Gd1 71.79(14)
C10 C11 C12 125.2(3)
C10 C11 C16 118.8(3)
C12 C11 C16 115.5(3)
C10 C11 Gd1 65.12(15)
C12 C11 Gd1 73.14(15)
C16 C11 Gd1 132.96(19)
C13 C12 C11 121.1(3)
C13 C12 Gd1 128.4(2)
C11 C12 Gd1 76.95(16)
C14 C13 C12 121.9(3)
C13 C14 C15 117.9(3)
C16 C15 C14 121.5(3)
C15 C16 C11 122.0(3)
C20 C19 N3 120.0(2)
C20 C19 Gd1 84.58(16)
N3 C19 Gd1 73.42(14)
C21 C20 C19 124.5(3)
C21 C20 C25 115.8(3)
C19 C20 C25 119.3(3)
C21 C20 Gd1 73.08(15)
C19 C20 Gd1 64.82(15)
C25 C20 Gd1 133.02(19)
C22 C21 C20 120.9(3)
C22 C21 Gd1 128.7(2)
C20 C21 Gd1 77.08(16)
C23 C22 C21 121.2(3)
C22 C23 C24 118.7(3)
C25 C24 C23 121.1(3)
C24 C25 C20 122.2(3)

loop_
_geom_bond_atom_site_label_1
_geom_bond_atom_site_label_2
_geom_bond_distance
Gd1 N2 2.500(3)
Gd1 N1 2.521(2)
Gd1 C19 2.530(3)
Gd1 N3 2.534(2)
Gd1 C10 2.536(3)
Gd1 C1 2.569(3)
Gd1 C21 2.732(3)
Gd1 C12 2.733(3)
Gd1 C3 2.765(3)
Gd1 C11 2.782(3)
Gd1 C20 2.783(3)
Gd1 C2 2.806(3)
N1 C1 1.463(4)
N1 C8 1.473(4)
N1 C9 1.475(4)
N2 C10 1.460(4)
N2 C17 1.473(4)
N2 C18 1.483(4)
N3 C19 1.457(4)
N3 C26 1.471(4)
N3 C27 1.472(4)
C1 C2 1.409(4)
C2 C7 1.432(4)
C2 C3 1.438(4)
C3 C4 1.400(4)
C4 C5 1.377(4)
C5 C6 1.408(4)
C6 C7 1.372(4)
C10 C11 1.412(4)
C11 C12 1.425(4)
C11 C16 1.437(4)
C12 C13 1.396(4)
C13 C14 1.375(4)
C14 C15 1.412(5)
C15 C16 1.361(5)
C19 C20 1.423(4)
C20 C21 1.421(4)
C20 C25 1.436(4)
C21 C22 1.408(4)
C22 C23 1.380(5)
C23 C24 1.401(5)
C24 C25 1.363(5)
